data_1574255
loop_
_publ_author_name
'W\"ust, Leonie'
'Chorbacher, Johannes'
'Wellnitz, Tim'
'Nees, Samuel'
'Helten, Holger'
'Braunschweig, Holger'

_publ_section_title
;
 Synthetic access to organyl-substituted 1,2,3-benzodiazaborines with
 turn-on fluorescence activity
;
_journal_issue 17
_journal_name_full 'Chemical Science'
_journal_page_first 7284
_journal_page_last 7293
_journal_paper_doi 10.1039/D5SC01500F
_journal_volume 16
_journal_year 2025
_chemical_absolute_configuration unk
_chemical_formula_moiety 'C20 H14 B N3 O, C16 H36 N'
_chemical_formula_sum 'C36 H50 B N4 O'
_chemical_formula_weight 565.61
_space_group_crystal_system monoclinic
_space_group_IT_number 7
_space_group_name_Hall 'P -2yc'
_space_group_name_H-M_alt 'P 1 c 1'
_atom_sites_solution_hydrogens geom
_atom_sites_solution_primary dual
_atom_sites_solution_secondary difmap
_audit_creation_date 2024-08-08
_audit_creation_method 'CIF-fill 1.5d (K.Radacki, 2005-23)'
_audit_update_record
;
2024-10-28 deposited with the CCDC.	2025-03-18 downloaded from the CCDC.
;
_cell_angle_alpha 90
_cell_angle_beta 91.8040(10)
_cell_angle_gamma 90
_cell_formula_units_Z 4
_cell_length_a 17.0832(2)
_cell_length_b 10.34500(10)
_cell_length_c 18.6658(3)
_cell_measurement_reflns_used 44829
_cell_measurement_temperature 100(2)
_cell_measurement_theta_max 73.4970
_cell_measurement_theta_min 2.6260
_cell_volume 3297.09(7)
_computing_cell_refinement 'CrysAlisPro 1.171.43.111a (Rigaku OD, 2024)'
_computing_data_collection
;
 CrysAlisPro system (CCD 43.128a 64-bit (release 20-06-2024))
;
_computing_data_reduction 'CrysAlisPro 1.171.43.111a (Rigaku OD, 2024)'
_computing_molecular_graphics 'ShelXLe (Huebschle et all, 2011)'
_computing_publication_material 'SHELXL-2018/3 (Sheldrick, 2018)'
_computing_structure_refinement 'SHELXL-2018/3 (Sheldrick, 2018)'
_computing_structure_solution 'SHELXT 2014/5 (Sheldrick, 2014)'
_diffrn_ambient_environment N~2~
_diffrn_ambient_temperature 100(2)
_diffrn_detector HPA
_diffrn_detector_area_resol_mean 10.0
_diffrn_detector_type 'HyPix Arc150'
_diffrn_measured_fraction_theta_full 0.999
_diffrn_measured_fraction_theta_max 0.975
_diffrn_measurement_details
;
 List of Runs (angles in degrees, time in seconds):
 --------------------------------------------------------------------------
  1  \w     36.00  99.00   0.50    0.05    --   78.63-123.00-129.00  126
  2  \w     40.00 101.00   0.50    0.05    --   82.25-125.00-122.48  122
  3  \w     29.00  93.00   0.50    0.05    --   71.40-123.00-129.00  128
  4  \w     71.00  97.00   0.50    0.05    --   82.25-114.00 -93.84   52
  5  \w     18.00  80.00   0.50    0.05    --   58.63-123.00-129.00  124
  6  \w     37.00  92.00   0.50    0.05    --   78.63-112.00-120.00  110
  7  \w     37.00  92.00   0.50    0.05    --   78.63-112.00 -30.00  110
  8  \w     37.00  92.00   0.50    0.05    --   78.63-112.00   0.00  110
  9  \w     44.00  93.00   0.50    0.05    --   82.25-106.00  15.94   98
 10  \w     38.00  70.00   0.50    0.05    --   78.63-112.00 120.00   64
 11  \w     43.00  98.00   0.50    0.05    --   82.25-116.00 158.94  110
 12  \w     55.00  98.00   0.50    0.05    --   82.25-116.00  44.08   86
 13  \w     42.00  90.00   0.50    0.05    --   82.25-102.00-108.74   96
 14  \w     38.00 106.00   0.50    0.05    --   58.63  15.00 -90.00  136
 15  \w     45.00 126.00   0.50    0.05    --   78.63  15.00-150.00  162
 16  \w     45.00 126.00   0.50    0.05    --   78.63  15.00-150.00  162
 17  \w     46.00  98.00   0.50    0.05    --   78.63  15.00 -60.00  104
 18  \w     45.00 126.00   0.50    0.05    --   78.63  15.00  60.00  162
 19  \w     45.00 126.00   0.50    0.05    --   78.63  15.00  60.00  162
 20  \w     45.00 126.00   0.50    0.05    --   78.63  15.00 150.00  162
 21  \w     27.00  56.00   0.50    0.05    --   10.00  46.00 161.07   58
 22  \w     55.00  84.00   0.50    0.05    --   38.00  50.00   0.55   58
 23  \w     55.00  83.00   0.50    0.05    --   38.00  51.00 -38.65   56
 24  \w     20.00  46.00   0.50    0.05    --    6.00  63.00 107.65   52
 25  \w    -99.00 -35.00   0.50    0.05    --  -78.50 124.00 124.96  128
 26  \w    -91.00 -27.00   0.50    0.05    --  -69.75 123.00 -49.00  128
 27  \w    -96.00 -32.00   0.50    0.05    --  -75.18 123.00 -49.00  128
 28  \w    -99.00 -35.00   0.50    0.05    --  -78.50 121.00 -43.47  128
 29  \w    -82.00 -17.00   0.50    0.05    --  -60.27 123.00 -49.00  130
 30  \w    -99.00 -35.00   0.50    0.05    --  -78.50 121.00-115.22  128
 31  \w    -99.00 -35.00   0.50    0.05    --  -78.50 121.00-139.50  128
 32  \w    -99.00 -35.00   0.50    0.05    --  -78.50 122.00 -83.09  128
 33  \w    -99.00 -35.00   0.50    0.05    --  -78.50 121.00   1.39  128
 34  \w    -97.00 -36.00   0.50    0.05    --  -78.50 118.00  24.03  122
 35  \w    -99.00 -35.00   0.50    0.05    --  -78.50 121.00 110.79  128
 36  \w    -85.00 -38.00   0.50    0.05    --  -78.50 100.00 112.55   94
 37  \w    -89.00 -33.00   0.50    0.05    --  -75.18 112.00  30.00  112
 38  \w    -97.00 -35.00   0.50    0.05    --  -78.50 120.00  60.31  124
 39  \w    -96.00 -36.00   0.50    0.05    --  -78.50 116.00-105.45  120
 40  \w   -122.00 -43.00   0.50    0.05    --  -75.18 -15.00-120.00  158
 41  \w   -103.00 -75.00   0.50    0.05    --  -58.00 -51.00 -94.58   56
 42  \w   -121.00 -93.00   0.50    0.05    --  -78.50 -61.00 -11.77   56
 43  \w   -118.00 -90.00   0.50    0.05    --  -74.00 -54.00  41.64   56
 44  \w   -103.00 -75.00   0.50    0.05    --  -58.00 -51.00 128.10   56
 45  \w    -95.00 -67.00   0.50    0.05    --  -50.00 -50.00  91.10   56
 46  \w   -124.00 -96.00   0.50    0.05    --  -78.50 -49.00  35.18   56
 47  \w   -116.00 -86.00   0.50    0.05    --  -70.00 -45.00 149.82   60
 48  \w    -92.00 -63.00   0.50    0.05    --  -46.00 -47.00  35.88   58
 49  \w   -113.00 -82.00   0.50    0.05    --  -66.00 -44.00  78.05   62
 50  \w   -124.00 -96.00   0.50    0.05    --  -78.50 -48.00   9.33   56
 51  \w   -125.00 -94.00   0.50    0.05    --  -78.50 -42.00 175.28   62
 52  \w   -124.00 -95.00   0.50    0.05    --  -78.50 -50.00-111.39   58
 53  \w   -121.00 -90.00   0.50    0.05    --  -74.00 -43.00-139.97   62
 54  \w   -121.00 -90.00   0.50    0.05    --  -74.00 -43.00-172.24   62
 55  \w    -99.00 -71.00   0.50    0.05    --  -54.00 -50.00-136.12   56
 56  \w   -121.00 -89.00   0.50    0.05    --  -74.00 -41.00 -63.42   64
 57  \w   -126.00 -94.00   0.50    0.05    --  -78.50 -41.00 138.91   64
;
_diffrn_measurement_device 'four-circle diffractometer'
_diffrn_measurement_device_type 'Rigaku XtaLAB Synergy-R'
_diffrn_measurement_method '\w scans'
_diffrn_orient_matrix_type
;
 CrysAlisPro convention (1999,Acta A55,543-557)
;
_diffrn_orient_matrix_UB_11 0.0797730000
_diffrn_orient_matrix_UB_12 0.0693956000
_diffrn_orient_matrix_UB_13 -0.0010053000
_diffrn_orient_matrix_UB_21 -0.0000810000
_diffrn_orient_matrix_UB_22 0.0131211000
_diffrn_orient_matrix_UB_23 0.0822241000
_diffrn_orient_matrix_UB_31 0.0420943000
_diffrn_orient_matrix_UB_32 -0.1311055000
_diffrn_orient_matrix_UB_33 0.0078308000
_diffrn_radiation_monochromator 'multi-layer mirror'
_diffrn_radiation_probe x-ray
_diffrn_radiation_type CuK\a
_diffrn_radiation_wavelength 1.54184
_diffrn_radiation_xray_symbol K-L~2,3~
_diffrn_reflns_av_R_equivalents 0.0444
_diffrn_reflns_av_unetI/netI 0.0124
_diffrn_reflns_Laue_measured_fraction_full 0.999
_diffrn_reflns_Laue_measured_fraction_max 0.975
_diffrn_reflns_limit_h_max 21
_diffrn_reflns_limit_h_min -21
_diffrn_reflns_limit_k_max 12
_diffrn_reflns_limit_k_min -12
_diffrn_reflns_limit_l_max 22
_diffrn_reflns_limit_l_min -22
_diffrn_reflns_number 12050
_diffrn_reflns_point_group_measured_fraction_full 0.548
_diffrn_reflns_point_group_measured_fraction_max 0.534
_diffrn_reflns_theta_full 67.684
_diffrn_reflns_theta_max 73.899
_diffrn_reflns_theta_min 2.588
_diffrn_source 'rotating-anode X-ray tube'
_diffrn_source_type 'PhotonJet-R X-ray Source'
_exptl_absorpt_coefficient_mu 0.522
_exptl_absorpt_correction_T_max 1.00000
_exptl_absorpt_correction_T_min 0.85968
_exptl_absorpt_correction_type multi-scan
_exptl_absorpt_process_details
;
 CrysAlisPro 1.171.43.111a (Rigaku Oxford Diffraction, 2024) Empirical 
 absorption correction using spherical harmonics, implemented in SCALE3 
 ABSPACK scaling algorithm.
;
_exptl_crystal_colour colourless
_exptl_crystal_density_diffrn 1.139
_exptl_crystal_description block
_exptl_crystal_F_000 1228
_exptl_crystal_preparation
;
 For data collection the crystal was immersed in a film of perfluoropolyether 
 oil, mounted on a polyimide loop and transferred to stream of cold nitrogen 
 (Oxford Cryostream 800).
;
_exptl_crystal_size_max 0.416
_exptl_crystal_size_mid 0.325
_exptl_crystal_size_min 0.110
_refine_diff_density_max 0.384
_refine_diff_density_min -0.173
_refine_diff_density_rms 0.034
_refine_ls_abs_structure_details
;
 Classical Flack method preferred over Parsons because s.u. lower.
;
_refine_ls_abs_structure_Flack -0.1(2)
_refine_ls_extinction_method none
_refine_ls_goodness_of_fit_ref 1.028
_refine_ls_hydrogen_treatment constr
_refine_ls_matrix_type full
_refine_ls_number_parameters 804
_refine_ls_number_reflns 12050
_refine_ls_number_restraints 176
_refine_ls_restrained_S_all 1.022
_refine_ls_R_factor_all 0.0456
_refine_ls_R_factor_gt 0.0433
_refine_ls_shift/su_max 0.003
_refine_ls_shift/su_mean 0.000
_refine_ls_structure_factor_coef Fsqd
_refine_ls_weighting_details
;
 w=1/[\s^2^(Fo^2^)+(0.0707P)^2^+0.5372P] where P=(Fo^2^+2Fc^2^)/3
;
_refine_ls_weighting_scheme calc
_refine_ls_wR_factor_gt 0.1157
_refine_ls_wR_factor_ref 0.1182
_reflns_Friedel_coverage 0.095
_reflns_Friedel_fraction_full 0.097
_reflns_Friedel_fraction_max 0.093
_reflns_number_gt 11545
_reflns_number_total 12050
_reflns_threshold_expression 'I > 2\s(I)'
_twin_dimensionality triperiodic
_twin_formation_mechanism gt
_twin_morphology polysynthetic
_twin_special_details
;
 Component 2 rotated by 179.9972\% 
 around [-0.03 0.00 1.00] (reciprocal) or [0.00 -0.00 1.00] (direct)
;
_cod_data_source_file d5sc01500f2.cif
_cod_data_source_block 3-NCO
_cod_depositor_comments 'Adding full bibliography for 1574244--1574256.cif.'
_cod_original_sg_symbol_H-M 'P c'
_cod_database_code 1574255
_shelx_shelxl_version_number 2018/3
_shelx_space_group_comment
;
 The symmetry employed for this shelxl refinement is uniquely defined by the 
 following loop, which should always be used as a source of symmetry 
 information in preference to the above space-group names. They are only 
 intended as comments.
;
_shelx_estimated_absorpt_t_min 0.812
_shelx_estimated_absorpt_t_max 0.945

loop_
_space_group_symop_operation_xyz
'x, y, z'
'x, -y, z+1/2'

loop_
_atom_site_label
_atom_site_type_symbol
_atom_site_fract_x
_atom_site_fract_y
_atom_site_fract_z
_atom_site_U_iso_or_equiv
_atom_site_adp_type
_atom_site_occupancy
_atom_site_site_symmetry_order
_atom_site_calc_flag
_atom_site_refinement_flags_posn
_atom_site_refinement_flags_adp
_atom_site_refinement_flags_occupancy
_atom_site_disorder_assembly
_atom_site_disorder_group
B1_1 B 0.7559(2) 0.8637(3) 0.43575(19) 0.0326(7) Uani 1 1 d . . . . .
C2_1 C 0.81835(18) 1.0710(3) 0.37906(17) 0.0352(6) Uani 1 1 d . . . . .
N1_1 N 0.68826(15) 0.9610(2) 0.45028(14) 0.0328(5) Uani 1 1 d . . . . .
C1_1 C 0.7480(2) 1.1386(3) 0.4017(2) 0.0439(8) Uani 1 1 d . . . . .
N3_1 N 0.68984(17) 1.0898(2) 0.43448(16) 0.0394(6) Uani 1 1 d . . . . .
C3_1 C 0.8767(2) 1.1361(4) 0.3438(2) 0.0470(8) Uani 1 1 d . . . . .
H3_1 H 0.870659 1.225493 0.333206 0.056 Uiso 1 1 calc R U . . .
C4_1 C 0.9428(2) 1.0728(4) 0.3240(2) 0.0500(9) Uani 1 1 d . . . . .
H4_1 H 0.982002 1.117329 0.298816 0.060 Uiso 1 1 calc R U . . .
C5_1 C 0.95223(19) 0.9433(4) 0.3411(2) 0.0458(8) Uani 1 1 d . . . . .
H5_1 H 0.998883 0.899625 0.328900 0.055 Uiso 1 1 calc R U . . .
C6_1 C 0.89386(19) 0.8770(3) 0.37586(19) 0.0402(7) Uani 1 1 d . . . . .
H6_1 H 0.900614 0.787759 0.386277 0.048 Uiso 1 1 calc R U . . .
C7_1 C 0.82460(17) 0.9400(3) 0.39603(16) 0.0323(6) Uani 1 1 d . . . . .
C1_2 C 0.61786(17) 0.9250(3) 0.48289(17) 0.0337(6) Uani 1 1 d . . . . .
C2_2 C 0.60703(18) 0.7993(3) 0.50692(17) 0.0351(6) Uani 1 1 d . . . . .
H2_2 H 0.647718 0.737779 0.501657 0.042 Uiso 1 1 calc R U . . .
C3_2 C 0.5380(2) 0.7616(3) 0.53852(18) 0.0408(7) Uani 1 1 d . . . . .
H3_2 H 0.532203 0.675120 0.554681 0.049 Uiso 1 1 calc R U . . .
C4_2 C 0.47693(19) 0.8503(4) 0.54664(18) 0.0419(7) Uani 1 1 d . . . . .
H4_2 H 0.429597 0.825388 0.568209 0.050 Uiso 1 1 calc R U . . .
C5_2 C 0.4876(2) 0.9750(3) 0.5223(2) 0.0441(8) Uani 1 1 d . . . . .
H5_2 H 0.446724 1.036277 0.527209 0.053 Uiso 1 1 calc R U . . .
C6_2 C 0.5562(2) 1.0128(3) 0.49116(18) 0.0389(7) Uani 1 1 d . . . . .
H6_2 H 0.561639 1.099412 0.475104 0.047 Uiso 1 1 calc R U . . .
C1_3 C 0.72531(17) 0.7414(3) 0.38760(17) 0.0327(6) Uani 1 1 d . . . . .
C2_3 C 0.7645(2) 0.6223(3) 0.38703(19) 0.0386(7) Uani 1 1 d . . . . .
H2_3 H 0.808215 0.608983 0.418897 0.046 Uiso 1 1 calc R U . . .
C3_3 C 0.7408(2) 0.5231(3) 0.3409(2) 0.0457(8) Uani 1 1 d . . . . .
H3_3 H 0.768788 0.443679 0.341632 0.055 Uiso 1 1 calc R U . . .
C4_3 C 0.6780(2) 0.5382(4) 0.2946(2) 0.0516(9) Uani 1 1 d . . . . .
H4_3 H 0.662359 0.470051 0.263128 0.062 Uiso 1 1 calc R U . . .
C5_3 C 0.6371(2) 0.6549(3) 0.2939(2) 0.0448(8) Uani 1 1 d . . . . .
H5_3 H 0.592852 0.666374 0.262470 0.054 Uiso 1 1 calc R U . . .
C6_3 C 0.66127(18) 0.7538(3) 0.33941(17) 0.0340(6) Uani 1 1 d . . . . .
H6_3 H 0.633328 0.833236 0.337853 0.041 Uiso 1 1 calc R U . . .
O1_4 O 0.85206(19) 0.6768(3) 0.59515(18) 0.0664(8) Uani 1 1 d . . . . .
N1_4 N 0.79033(16) 0.8134(3) 0.50954(15) 0.0383(6) Uani 1 1 d . . . . .
C2_4 C 0.82125(19) 0.7448(3) 0.55088(19) 0.0414(7) Uani 1 1 d . . . . .
N1_5 N 0.82668(15) 0.2088(3) 0.63578(15) 0.0361(6) Uani 1 1 d . . . . .
C1_5 C 0.87757(19) 0.2875(3) 0.68948(17) 0.0382(7) Uani 1 1 d . . . . .
H1A_5 H 0.842614 0.338935 0.719746 0.046 Uiso 1 1 calc R U . . .
H1B_5 H 0.906761 0.226595 0.721317 0.046 Uiso 1 1 calc R U . . .
C2_5 C 0.9361(2) 0.3788(3) 0.65575(19) 0.0442(8) Uani 1 1 d . . . . .
H2A_5 H 0.907649 0.439237 0.623072 0.053 Uiso 1 1 calc R U . . .
H2B_5 H 0.972830 0.327998 0.626972 0.053 Uiso 1 1 calc R U . . .
C3_5 C 0.9824(2) 0.4561(4) 0.7126(2) 0.0469(8) Uani 1 1 d . . . . .
H3A_5 H 1.007653 0.394799 0.746877 0.056 Uiso 1 1 calc R U . . .
H3B_5 H 1.024554 0.503992 0.688848 0.056 Uiso 1 1 calc R U . . .
C4_5 C 0.9341(2) 0.5510(4) 0.7539(2) 0.0516(9) Uani 1 1 d . . . . .
H4A_5 H 0.968474 0.600066 0.786976 0.077 Uiso 1 1 calc R U . . .
H4B_5 H 0.895171 0.503899 0.781160 0.077 Uiso 1 1 calc R U . . .
H4C_5 H 0.907449 0.610490 0.720402 0.077 Uiso 1 1 calc R U . . .
C5_5 C 0.87749(18) 0.1220(3) 0.59113(18) 0.0383(7) Uani 1 1 d . . . . .
H5A_5 H 0.843673 0.080437 0.553734 0.046 Uiso 1 1 calc R U . . .
H5B_5 H 0.915653 0.176901 0.566403 0.046 Uiso 1 1 calc R U . . .
C6_5 C 0.92220(19) 0.0172(3) 0.6313(2) 0.0424(7) Uani 1 1 d . . . . .
H6A_5 H 0.885639 -0.052097 0.645093 0.051 Uiso 1 1 calc R U . . .
H6B_5 H 0.946657 0.053598 0.675641 0.051 Uiso 1 1 calc R U . . .
C7_5 C 0.9854(2) -0.0393(4) 0.5847(2) 0.0507(9) Uani 1 1 d . . . . .
H7A_5 H 0.961201 -0.067507 0.538395 0.061 Uiso 1 1 calc R U . . .
H7B_5 H 1.024198 0.028861 0.574501 0.061 Uiso 1 1 calc R U . . .
C8_5 C 1.0272(2) -0.1530(4) 0.6198(3) 0.0580(10) Uani 1 1 d . . . . .
H8A_5 H 1.070223 -0.180878 0.589886 0.087 Uiso 1 1 calc R U . . .
H8B_5 H 0.990219 -0.224534 0.625121 0.087 Uiso 1 1 calc R U . . .
H8C_5 H 1.048252 -0.127270 0.667125 0.087 Uiso 1 1 calc R U . . .
C9_5 C 0.7701(2) 0.1296(3) 0.67950(19) 0.0400(7) Uani 1 1 d . . . . .
H9A_5 H 0.800702 0.067122 0.709204 0.048 Uiso 1 1 calc R U . . .
H9B_5 H 0.743138 0.188458 0.712501 0.048 Uiso 1 1 calc R U . . .
C10_5 C 0.7083(2) 0.0554(4) 0.6356(2) 0.0457(8) Uani 1 1 d . . . . .
H10A_5 H 0.733989 0.003269 0.598546 0.055 Uiso 1 1 calc R U . . .
H10B_5 H 0.672137 0.116990 0.611097 0.055 Uiso 1 1 calc R U . . .
C11_5 C 0.6616(3) -0.0346(4) 0.6850(3) 0.0637(12) Uani 1 1 d . . . . .
H11A_5 H 0.650871 0.012141 0.729909 0.076 Uiso 1 1 calc R U . . .
H11B_5 H 0.610646 -0.055300 0.661037 0.076 Uiso 1 1 calc R U . . .
C12_5 C 0.7029(3) -0.1577(5) 0.7033(3) 0.0677(12) Uani 1 1 d . . . . .
H12A_5 H 0.669332 -0.211619 0.732652 0.102 Uiso 1 1 calc R U . . .
H12B_5 H 0.751744 -0.138461 0.730190 0.102 Uiso 1 1 calc R U . . .
H12C_5 H 0.714858 -0.203878 0.659144 0.102 Uiso 1 1 calc R U . . .
C13_5 C 0.7823(2) 0.2985(3) 0.58403(18) 0.0409(7) Uani 1 1 d . . . . .
H13A_5 H 0.820987 0.345188 0.555334 0.049 Uiso 1 1 calc R U . . .
H13B_5 H 0.750219 0.244633 0.550497 0.049 Uiso 1 1 calc R U . . .
C14_5 C 0.7296(2) 0.3963(3) 0.6171(2) 0.0454(8) Uani 1 1 d . . . . .
H14A_5 H 0.760070 0.447611 0.653003 0.054 Uiso 1 1 calc R U . . .
H14B_5 H 0.687376 0.351065 0.642169 0.054 Uiso 1 1 calc R U . . .
C15_5 C 0.6932(2) 0.4873(4) 0.5605(2) 0.0482(8) Uani 1 1 d . . . . .
H15A_5 H 0.665674 0.557653 0.585404 0.058 Uiso 1 1 calc R U . . .
H15B_5 H 0.735948 0.527236 0.533560 0.058 Uiso 1 1 calc R U . . .
C16_5 C 0.6363(2) 0.4245(4) 0.5077(2) 0.0492(8) Uani 1 1 d . . . . .
H16A_5 H 0.615416 0.489844 0.474231 0.074 Uiso 1 1 calc R U . . .
H16B_5 H 0.593207 0.385521 0.533550 0.074 Uiso 1 1 calc R U . . .
H16C_5 H 0.663399 0.357307 0.480952 0.074 Uiso 1 1 calc R U . . .
N1_6 N 0.19734(17) 1.4479(3) 0.55401(15) 0.0384(6) Uani 1 1 d . . . . .
C1_6 C 0.2792(2) 1.5988(4) 0.6087(2) 0.0478(8) Uani 1 1 d . . . . .
B1_6 B 0.2526(2) 1.3299(4) 0.5685(2) 0.0383(8) Uani 1 1 d . . . . .
N2_6 N 0.21171(18) 1.5704(3) 0.57666(15) 0.0414(6) Uani 1 1 d . . . . .
C2_6 C 0.3446(2) 1.5130(4) 0.61976(18) 0.0442(8) Uani 1 1 d . . . . .
C3_6 C 0.4172(2) 1.5589(4) 0.6487(2) 0.0502(9) Uani 1 1 d . . . . .
H3_6 H 0.422781 1.646796 0.662734 0.060 Uiso 1 1 calc R U . . .
C4_6 C 0.4797(2) 1.4751(5) 0.6563(2) 0.0578(11) Uani 1 1 d . . . . .
H4_6 H 0.528370 1.505432 0.675696 0.069 Uiso 1 1 calc R U . . .
C5_6 C 0.4720(2) 1.3468(4) 0.6357(2) 0.0568(10) Uani 1 1 d . . . . .
H5_6 H 0.515502 1.289865 0.640614 0.068 Uiso 1 1 calc R U . . .
C6_6 C 0.4015(2) 1.3021(4) 0.6084(2) 0.0501(9) Uani 1 1 d . . . . .
H6_6 H 0.396948 1.213796 0.594959 0.060 Uiso 1 1 calc R U . . .
C7_6 C 0.3362(2) 1.3831(4) 0.59964(18) 0.0433(8) Uani 1 1 d . . . . .
C1_7 C 0.1211(2) 1.4360(3) 0.52181(18) 0.0382(7) Uani 1 1 d . . . . .
C2_7 C 0.0933(2) 1.3138(3) 0.50079(17) 0.0413(7) Uani 1 1 d . . . . .
H2_7 H 0.125570 1.239896 0.508158 0.050 Uiso 1 1 calc R U . . .
C3_7 C 0.0185(2) 1.2997(4) 0.4691(2) 0.0493(8) Uani 1 1 d . . . . .
H3_7 H 0.000147 1.216208 0.455643 0.059 Uiso 1 1 calc R U . . .
C4_7 C -0.0291(2) 1.4067(5) 0.4570(2) 0.0537(9) Uani 1 1 d . . . . .
H4_7 H -0.079808 1.397565 0.435282 0.064 Uiso 1 1 calc R U . . .
C5_7 C -0.0008(2) 1.5269(4) 0.4774(2) 0.0580(10) Uani 1 1 d . . . . .
H5_7 H -0.032926 1.600820 0.469459 0.070 Uiso 1 1 calc R U . . .
C6_7 C 0.0725(2) 1.5425(4) 0.5089(2) 0.0505(9) Uani 1 1 d . . . . .
H6_7 H 0.090169 1.626531 0.522040 0.061 Uiso 1 1 calc R U . . .
C1_8 C 0.21427(18) 1.2282(3) 0.62407(17) 0.0346(6) Uani 1 1 d . . . . .
C2_8 C 0.16116(18) 1.2710(3) 0.67453(17) 0.0349(6) Uani 1 1 d . . . . .
H2_8 H 0.143921 1.358238 0.672884 0.042 Uiso 1 1 calc R U . . .
C3_8 C 0.1330(2) 1.1897(3) 0.72681(18) 0.0409(7) Uani 1 1 d . . . . .
H3_8 H 0.097023 1.221854 0.760266 0.049 Uiso 1 1 calc R U . . .
C4_8 C 0.1568(2) 1.0624(3) 0.73062(19) 0.0430(8) Uani 1 1 d . . . . .
H4_8 H 0.137720 1.006814 0.766657 0.052 Uiso 1 1 calc R U . . .
C5_8 C 0.2087(2) 1.0167(3) 0.6813(2) 0.0448(8) Uani 1 1 d . . . . .
H5_8 H 0.225133 0.928990 0.682982 0.054 Uiso 1 1 calc R U . . .
C6_8 C 0.2370(2) 1.0986(3) 0.62934(18) 0.0406(7) Uani 1 1 d . . . . .
H6_8 H 0.273029 1.065590 0.596182 0.049 Uiso 1 1 calc R U . . .
O1_9 O 0.3217(2) 1.1261(3) 0.40806(16) 0.0667(8) Uani 1 1 d . . . . .
N1_9 N 0.26747(18) 1.2586(3) 0.49637(15) 0.0432(7) Uani 1 1 d . . . . .
C1_9 C 0.2955(2) 1.1923(3) 0.4540(2) 0.0463(8) Uani 1 1 d . . . . .
N1_10 N 0.34024(16) 0.6403(3) 0.36300(14) 0.0373(6) Uani 1 1 d . . . . .
C1_10 C 0.3789(2) 0.7376(3) 0.31349(19) 0.0415(7) Uani 1 1 d . . . . .
H1A_10 H 0.408581 0.688879 0.277644 0.050 Uiso 1 1 calc R U . . .
H1B_10 H 0.337055 0.785885 0.287169 0.050 Uiso 1 1 calc R U . . .
C2_10 C 0.4334(2) 0.8338(3) 0.3491(2) 0.0472(8) Uani 1 1 d . . . . .
H2A_10 H 0.474071 0.787704 0.378131 0.057 Uiso 1 1 calc R U . . .
H2B_10 H 0.403729 0.889972 0.381535 0.057 Uiso 1 1 calc R U . . .
C3_10 C 0.4722(2) 0.9166(3) 0.2922(2) 0.0492(9) Uani 1 1 d . . . . .
H3A_10 H 0.512181 0.971829 0.316576 0.059 Uiso 1 1 calc R U . . .
H3B_10 H 0.500042 0.858116 0.259606 0.059 Uiso 1 1 calc R U . . .
C4_10 C 0.4189(2) 1.0025(4) 0.2472(2) 0.0566(10) Uani 1 1 d . . . . .
H4A_10 H 0.450320 1.056255 0.215866 0.085 Uiso 1 1 calc R U . . .
H4B_10 H 0.388646 1.058143 0.278640 0.085 Uiso 1 1 calc R U . . .
H4C_10 H 0.382956 0.948946 0.217970 0.085 Uiso 1 1 calc R U . . .
C5_10 C 0.30194(19) 0.7068(4) 0.42502(18) 0.0405(7) Uani 1 1 d . . . . .
H5A_10 H 0.280644 0.639561 0.456754 0.049 Uiso 1 1 calc R U . . .
H5B_10 H 0.342862 0.754245 0.453021 0.049 Uiso 1 1 calc R U . . .
C6_10 C 0.2370(2) 0.7999(4) 0.4052(2) 0.0483(8) Uani 1 1 d . . . . .
H6A_10 H 0.191439 0.752071 0.384632 0.058 Uiso 1 1 calc R U . . .
H6B_10 H 0.255017 0.861716 0.368761 0.058 Uiso 1 1 calc R U . . .
C7_10 C 0.2132(2) 0.8729(3) 0.47184(19) 0.0438(8) Uani 1 1 d . . . . .
H7A_10 H 0.199310 0.810099 0.509400 0.053 Uiso 1 1 calc R U . . .
H7B_10 H 0.258205 0.924594 0.490394 0.053 Uiso 1 1 calc R U . . .
C8_10 C 0.1442(2) 0.9617(4) 0.4564(2) 0.0575(10) Uani 1 1 d . . . . .
H8A_10 H 0.134476 1.014310 0.498904 0.086 Uiso 1 1 calc R U . . .
H8B_10 H 0.097590 0.909887 0.444336 0.086 Uiso 1 1 calc R U . . .
H8C_10 H 0.155812 1.018406 0.416064 0.086 Uiso 1 1 calc R U . . .
C13_10 C 0.3976(2) 0.5439(3) 0.3966(2) 0.0433(8) Uani 1 1 d . . . . .
H13A_10 H 0.436201 0.592172 0.426828 0.052 Uiso 1 1 calc R U . . .
H13B_10 H 0.368356 0.486336 0.428661 0.052 Uiso 1 1 calc R U . . .
C14_10 C 0.4419(3) 0.4603(4) 0.3450(3) 0.0638(11) Uani 1 1 d . . . . .
H14A_10 H 0.404567 0.426698 0.307847 0.077 Uiso 1 1 calc R U . . .
H14B_10 H 0.480650 0.514697 0.320674 0.077 Uiso 1 1 calc R U . . .
C15_10 C 0.4832(3) 0.3498(6) 0.3798(3) 0.0702(13) Uani 1 1 d . . . . .
H15A_10 H 0.443444 0.291578 0.399885 0.084 Uiso 1 1 calc R U . . .
H15B_10 H 0.515684 0.383488 0.420501 0.084 Uiso 1 1 calc R U . . .
C16_10 C 0.5343(3) 0.2719(4) 0.3333(3) 0.0639(11) Uani 1 1 d . . . . .
H16A_10 H 0.547932 0.190424 0.357477 0.096 Uiso 1 1 calc R U . . .
H16B_10 H 0.582195 0.320390 0.324113 0.096 Uiso 1 1 calc R U . . .
H16C_10 H 0.506408 0.253381 0.287794 0.096 Uiso 1 1 calc R U . . .
C9_10 C 0.2835(7) 0.5698(13) 0.3132(8) 0.0359(19) Uani 0.728(9) 1 d . U P A 1
H9A_10 H 0.242383 0.631742 0.297104 0.043 Uiso 0.728(9) 1 calc R U P A 1
H9B_10 H 0.311992 0.543199 0.270242 0.043 Uiso 0.728(9) 1 calc R U P A 1
C10_10 C 0.2437(3) 0.4524(5) 0.3425(3) 0.0398(11) Uani 0.728(9) 1 d . U P A 1
H10A_10 H 0.220174 0.473563 0.388834 0.048 Uiso 0.728(9) 1 calc R U P A 1
H10B_10 H 0.282532 0.382439 0.350794 0.048 Uiso 0.728(9) 1 calc R U P A 1
C11_10 C 0.1806(4) 0.4078(6) 0.2892(4) 0.0454(13) Uani 0.728(9) 1 d . U P A 1
H11A_10 H 0.138163 0.473091 0.287205 0.054 Uiso 0.728(9) 1 calc R U P A 1
H11B_10 H 0.203039 0.403046 0.241048 0.054 Uiso 0.728(9) 1 calc R U P A 1
C12_10 C 0.1458(4) 0.2780(6) 0.3071(3) 0.0572(16) Uani 0.728(9) 1 d . U P A 1
H12A_10 H 0.105588 0.255096 0.270734 0.086 Uiso 0.728(9) 1 calc R U P A 1
H12B_10 H 0.187138 0.212216 0.308026 0.086 Uiso 0.728(9) 1 calc R U P A 1
H12C_10 H 0.122195 0.282333 0.354230 0.086 Uiso 0.728(9) 1 calc R U P A 1
C9_101 C 0.271(2) 0.581(4) 0.319(2) 0.036(3) Uani 0.272(9) 1 d . U P A 2
H9A_101 H 0.238809 0.651458 0.297468 0.043 Uiso 0.272(9) 1 calc R U P A 2
H9B_101 H 0.291150 0.527985 0.279853 0.043 Uiso 0.272(9) 1 calc R U P A 2
C10_101 C 0.2174(9) 0.4958(15) 0.3646(8) 0.041(2) Uani 0.272(9) 1 d . U P A 2
H10A_101 H 0.188796 0.550894 0.398353 0.050 Uiso 0.272(9) 1 calc R U P A 2
H10B_101 H 0.249951 0.434074 0.393048 0.050 Uiso 0.272(9) 1 calc R U P A 2
C11_101 C 0.1578(10) 0.4201(15) 0.3160(10) 0.043(3) Uani 0.272(9) 1 d . U P A 2
H11A_101 H 0.113016 0.392477 0.344672 0.052 Uiso 0.272(9) 1 calc R U P A 2
H11B_101 H 0.137560 0.477335 0.277166 0.052 Uiso 0.272(9) 1 calc R U P A 2
C12_101 C 0.1964(11) 0.3008(16) 0.2831(9) 0.059(4) Uani 0.272(9) 1 d . U P A 2
H12A_101 H 0.157783 0.254652 0.252761 0.088 Uiso 0.272(9) 1 calc R U P A 2
H12B_101 H 0.240232 0.328195 0.254115 0.088 Uiso 0.272(9) 1 calc R U P A 2
H12C_101 H 0.215718 0.243442 0.321537 0.088 Uiso 0.272(9) 1 calc R U P A 2

loop_
_atom_site_aniso_label
_atom_site_aniso_U_11
_atom_site_aniso_U_22
_atom_site_aniso_U_33
_atom_site_aniso_U_23
_atom_site_aniso_U_13
_atom_site_aniso_U_12
B1_1 0.0361(16) 0.0330(17) 0.0288(19) 0.0041(13) 0.0035(13) 0.0006(13)
C2_1 0.0372(15) 0.0340(15) 0.0345(18) -0.0015(12) 0.0022(12) -0.0043(12)
N1_1 0.0364(13) 0.0258(12) 0.0364(15) 0.0019(10) 0.0042(10) 0.0004(10)
C1_1 0.0454(18) 0.0299(16) 0.057(2) 0.0044(14) 0.0103(15) 0.0004(13)
N3_1 0.0440(14) 0.0247(12) 0.0500(18) 0.0025(11) 0.0092(12) -0.0001(11)
C3_1 0.0490(19) 0.0420(18) 0.051(2) 0.0001(15) 0.0093(16) -0.0122(15)
C4_1 0.0462(19) 0.052(2) 0.052(2) -0.0061(16) 0.0114(16) -0.0170(16)
C5_1 0.0316(15) 0.059(2) 0.047(2) -0.0116(16) 0.0057(14) -0.0006(14)
C6_1 0.0384(16) 0.0395(17) 0.043(2) -0.0033(13) 0.0001(13) 0.0015(13)
C7_1 0.0328(14) 0.0360(15) 0.0280(16) -0.0032(11) -0.0016(11) -0.0021(12)
C1_2 0.0335(14) 0.0342(15) 0.0334(17) -0.0021(12) 0.0024(11) -0.0009(12)
C2_2 0.0372(15) 0.0359(16) 0.0323(17) -0.0017(12) 0.0021(12) 0.0051(12)
C3_2 0.0505(18) 0.0380(17) 0.0341(18) 0.0030(13) 0.0056(14) -0.0046(14)
C4_2 0.0386(16) 0.053(2) 0.0345(18) -0.0052(14) 0.0073(13) -0.0074(14)
C5_2 0.0430(17) 0.0445(19) 0.045(2) -0.0058(14) 0.0090(14) 0.0066(14)
C6_2 0.0436(17) 0.0346(16) 0.0388(19) -0.0042(13) 0.0059(13) 0.0020(13)
C1_3 0.0359(14) 0.0262(13) 0.0364(18) 0.0015(11) 0.0081(12) 0.0010(11)
C2_3 0.0452(17) 0.0268(15) 0.044(2) 0.0013(12) 0.0056(13) 0.0039(12)
C3_3 0.060(2) 0.0246(15) 0.053(2) -0.0016(13) 0.0182(17) 0.0000(14)
C4_3 0.066(2) 0.0357(18) 0.054(2) -0.0148(15) 0.0139(18) -0.0130(16)
C5_3 0.0497(18) 0.0457(19) 0.039(2) -0.0072(14) 0.0021(14) -0.0078(15)
C6_3 0.0397(15) 0.0297(14) 0.0330(17) -0.0027(11) 0.0057(12) -0.0002(12)
O1_4 0.0675(17) 0.0544(16) 0.075(2) 0.0257(15) -0.0287(15) -0.0032(14)
N1_4 0.0429(14) 0.0395(14) 0.0323(15) 0.0021(11) -0.0009(11) 0.0066(12)
C2_4 0.0398(16) 0.0390(17) 0.045(2) 0.0043(14) -0.0084(14) -0.0012(13)
N1_5 0.0361(12) 0.0382(14) 0.0341(14) -0.0065(11) 0.0019(10) -0.0044(11)
C1_5 0.0451(16) 0.0379(16) 0.0312(17) -0.0087(13) -0.0037(13) 0.0018(13)
C2_5 0.0439(17) 0.0434(18) 0.045(2) -0.0061(14) -0.0023(14) -0.0069(14)
C3_5 0.0430(18) 0.0427(19) 0.054(2) -0.0092(15) -0.0066(15) -0.0001(15)
C4_5 0.052(2) 0.053(2) 0.050(2) -0.0127(16) -0.0029(16) 0.0017(16)
C5_5 0.0381(15) 0.0427(17) 0.0342(18) -0.0100(13) 0.0051(13) -0.0046(13)
C6_5 0.0366(16) 0.0472(19) 0.044(2) -0.0088(15) 0.0030(13) 0.0027(14)
C7_5 0.0418(18) 0.054(2) 0.058(2) -0.0140(17) 0.0135(16) -0.0032(15)
C8_5 0.0423(18) 0.050(2) 0.082(3) -0.0213(19) 0.0072(18) 0.0051(16)
C9_5 0.0434(17) 0.0399(17) 0.0375(19) -0.0044(13) 0.0129(13) -0.0017(13)
C10_5 0.0433(17) 0.0475(19) 0.047(2) -0.0064(15) 0.0062(14) -0.0061(15)
C11_5 0.059(2) 0.067(3) 0.067(3) -0.026(2) 0.030(2) -0.023(2)
C12_5 0.078(3) 0.069(3) 0.057(3) 0.005(2) 0.014(2) -0.023(2)
C13_5 0.0456(17) 0.0461(18) 0.0307(18) -0.0006(13) -0.0052(13) -0.0061(14)
C14_5 0.0506(19) 0.0424(18) 0.043(2) -0.0011(14) -0.0038(15) 0.0009(15)
C15_5 0.052(2) 0.0406(18) 0.051(2) 0.0043(15) -0.0045(16) -0.0007(15)
C16_5 0.0464(18) 0.049(2) 0.051(2) 0.0036(16) -0.0040(15) 0.0013(15)
N1_6 0.0511(16) 0.0332(13) 0.0315(15) -0.0013(10) 0.0077(11) 0.0012(11)
C1_6 0.060(2) 0.0431(18) 0.041(2) 0.0002(14) 0.0083(16) -0.0062(16)
B1_6 0.0464(19) 0.0406(19) 0.0281(19) -0.0012(14) 0.0044(14) 0.0038(15)
N2_6 0.0544(16) 0.0314(13) 0.0389(17) 0.0014(11) 0.0087(12) 0.0029(12)
C2_6 0.0478(18) 0.057(2) 0.0281(18) 0.0124(14) 0.0051(13) -0.0042(15)
C3_6 0.056(2) 0.054(2) 0.041(2) 0.0163(16) 0.0011(16) -0.0161(17)
C4_6 0.047(2) 0.075(3) 0.051(2) 0.028(2) 0.0013(16) -0.0172(18)
C5_6 0.0451(19) 0.068(3) 0.057(3) 0.0204(19) 0.0070(17) -0.0014(18)
C6_6 0.0468(19) 0.058(2) 0.046(2) 0.0106(17) 0.0078(15) -0.0010(16)
C7_6 0.0467(17) 0.057(2) 0.0270(17) 0.0066(14) 0.0094(13) -0.0072(15)
C1_7 0.0463(17) 0.0382(16) 0.0307(17) 0.0033(12) 0.0089(13) 0.0045(13)
C2_7 0.0491(18) 0.0436(18) 0.0315(17) 0.0013(13) 0.0044(13) 0.0103(14)
C3_7 0.053(2) 0.060(2) 0.035(2) 0.0008(16) 0.0021(15) 0.0003(17)
C4_7 0.0446(18) 0.078(3) 0.038(2) 0.0059(18) 0.0007(15) 0.0091(18)
C5_7 0.050(2) 0.063(3) 0.061(3) 0.0052(19) -0.0006(17) 0.0144(18)
C6_7 0.053(2) 0.045(2) 0.053(2) 0.0017(16) 0.0033(16) 0.0083(16)
C1_8 0.0375(15) 0.0340(15) 0.0323(17) -0.0012(12) 0.0004(12) 0.0036(12)
C2_8 0.0405(15) 0.0310(14) 0.0334(17) 0.0006(12) 0.0053(12) 0.0013(12)
C3_8 0.0481(18) 0.0403(17) 0.0345(18) 0.0012(13) 0.0069(14) -0.0050(14)
C4_8 0.0488(18) 0.0380(17) 0.042(2) 0.0069(14) 0.0006(15) -0.0095(14)
C5_8 0.051(2) 0.0311(16) 0.052(2) 0.0035(14) -0.0018(15) 0.0022(14)
C6_8 0.0470(17) 0.0342(16) 0.041(2) -0.0013(13) 0.0021(14) 0.0058(14)
O1_9 0.093(2) 0.0550(17) 0.0544(18) -0.0101(13) 0.0309(16) 0.0215(16)
N1_9 0.0541(16) 0.0473(16) 0.0285(15) -0.0010(12) 0.0068(12) 0.0172(13)
C1_9 0.056(2) 0.0414(18) 0.042(2) 0.0100(15) 0.0097(16) 0.0106(16)
N1_10 0.0437(14) 0.0370(13) 0.0316(15) -0.0040(11) 0.0094(11) -0.0066(11)
C1_10 0.0479(18) 0.0355(16) 0.042(2) -0.0010(13) 0.0154(14) -0.0001(13)
C2_10 0.0411(17) 0.0408(18) 0.060(3) -0.0039(15) 0.0027(15) -0.0023(14)
C3_10 0.0480(19) 0.0343(17) 0.066(3) -0.0021(15) 0.0187(17) -0.0045(15)
C4_10 0.047(2) 0.058(2) 0.065(3) -0.0013(19) 0.0062(17) -0.0062(17)
C5_10 0.0402(16) 0.0513(19) 0.0305(17) -0.0076(13) 0.0086(13) -0.0027(14)
C6_10 0.0362(16) 0.069(2) 0.040(2) -0.0130(16) 0.0030(13) 0.0033(16)
C7_10 0.0498(18) 0.0449(19) 0.0373(19) -0.0036(14) 0.0084(14) 0.0007(15)
C8_10 0.052(2) 0.068(3) 0.053(3) -0.0058(19) 0.0110(17) 0.0089(19)
C13_10 0.0397(16) 0.0413(18) 0.049(2) -0.0016(14) -0.0012(14) -0.0047(14)
C14_10 0.081(3) 0.043(2) 0.069(3) -0.0005(18) 0.017(2) 0.012(2)
C15_10 0.053(2) 0.092(3) 0.064(3) -0.006(2) -0.0081(19) 0.024(2)
C16_10 0.061(2) 0.0356(19) 0.095(4) 0.0021(19) 0.003(2) 0.0058(17)
C9_10 0.048(4) 0.028(3) 0.031(3) 0.001(2) 0.001(3) 0.000(3)
C10_10 0.048(2) 0.036(2) 0.035(3) 0.0001(18) 0.0003(19) -0.0038(19)
C11_10 0.051(3) 0.046(3) 0.038(3) -0.001(2) -0.004(2) -0.004(2)
C12_10 0.059(3) 0.055(3) 0.057(4) -0.006(2) -0.002(3) -0.015(3)
C9_101 0.037(6) 0.034(6) 0.036(6) 0.000(5) -0.002(5) -0.005(5)
C10_101 0.046(4) 0.038(4) 0.040(4) -0.004(4) 0.003(4) -0.010(4)
C11_101 0.046(5) 0.042(4) 0.042(5) 0.003(4) 0.004(4) -0.011(4)
C12_101 0.069(8) 0.054(7) 0.054(7) -0.012(6) 0.000(6) -0.019(6)

loop_
_atom_type_symbol
_atom_type_description
_atom_type_scat_dispersion_real
_atom_type_scat_dispersion_imag
_atom_type_scat_source
C C 0.0181 0.0091 'International Tables Vol C Tables 4.2.6.8 and 6.1.1.4'
H H 0.0000 0.0000 'International Tables Vol C Tables 4.2.6.8 and 6.1.1.4'
B B 0.0090 0.0039 'International Tables Vol C Tables 4.2.6.8 and 6.1.1.4'
N N 0.0311 0.0180 'International Tables Vol C Tables 4.2.6.8 and 6.1.1.4'
O O 0.0492 0.0322 'International Tables Vol C Tables 4.2.6.8 and 6.1.1.4'

loop_
_exptl_crystal_face_index_h
_exptl_crystal_face_index_k
_exptl_crystal_face_index_l
_exptl_crystal_face_perp_dist
-6 6 -1 0.1381
-6 -6 -2 0.1383
10 -3 3 0.1530
9 3 3 0.1825
0 7 1 0.1641
6 6 2 0.1868
-1 2 -12 0.0664
1 -2 11 0.0378
-5 6 0 0.1342
1 0 -12 0.0835
4 -5 8 0.1134
2 4 -10 0.1001
-2 -3 10 0.0775
-7 1 10 0.1582

loop_
_geom_angle_atom_site_label_1
_geom_angle_atom_site_label_2
_geom_angle_atom_site_label_3
_geom_angle
_geom_angle_site_symmetry_1
_geom_angle_site_symmetry_3
_geom_angle_publ_flag
N1_1 B1_1 N1_4 108.7(3) . . ?
N1_1 B1_1 C7_1 108.5(2) . . ?
N1_4 B1_1 C7_1 107.9(2) . . ?
N1_1 B1_1 C1_3 111.8(3) . . ?
N1_4 B1_1 C1_3 109.4(2) . . ?
C7_1 B1_1 C1_3 110.6(2) . . ?
C3_1 C2_1 C7_1 121.9(3) . . ?
C3_1 C2_1 C1_1 120.9(3) . . ?
C7_1 C2_1 C1_1 117.2(3) . . ?
N3_1 N1_1 C1_2 111.9(2) . . ?
N3_1 N1_1 B1_1 124.9(2) . . ?
C1_2 N1_1 B1_1 123.3(2) . . ?
N3_1 C1_1 C2_1 127.1(3) . . ?
C1_1 N3_1 N1_1 120.4(3) . . ?
C4_1 C3_1 C2_1 120.5(3) . . ?
C4_1 C3_1 H3_1 119.7 . . ?
C2_1 C3_1 H3_1 119.7 . . ?
C3_1 C4_1 C5_1 119.6(3) . . ?
C3_1 C4_1 H4_1 120.2 . . ?
C5_1 C4_1 H4_1 120.2 . . ?
C4_1 C5_1 C6_1 120.3(3) . . ?
C4_1 C5_1 H5_1 119.8 . . ?
C6_1 C5_1 H5_1 119.8 . . ?
C5_1 C6_1 C7_1 121.1(3) . . ?
C5_1 C6_1 H6_1 119.4 . . ?
C7_1 C6_1 H6_1 119.4 . . ?
C2_1 C7_1 C6_1 116.5(3) . . ?
C2_1 C7_1 B1_1 121.8(3) . . ?
C6_1 C7_1 B1_1 121.6(3) . . ?
C2_2 C1_2 C6_2 117.5(3) . . ?
C2_2 C1_2 N1_1 120.6(3) . . ?
C6_2 C1_2 N1_1 121.9(3) . . ?
C1_2 C2_2 C3_2 121.5(3) . . ?
C1_2 C2_2 H2_2 119.2 . . ?
C3_2 C2_2 H2_2 119.2 . . ?
C2_2 C3_2 C4_2 120.4(3) . . ?
C2_2 C3_2 H3_2 119.8 . . ?
C4_2 C3_2 H3_2 119.8 . . ?
C5_2 C4_2 C3_2 118.0(3) . . ?
C5_2 C4_2 H4_2 121.0 . . ?
C3_2 C4_2 H4_2 121.0 . . ?
C6_2 C5_2 C4_2 121.7(3) . . ?
C6_2 C5_2 H5_2 119.1 . . ?
C4_2 C5_2 H5_2 119.1 . . ?
C5_2 C6_2 C1_2 120.8(3) . . ?
C5_2 C6_2 H6_2 119.6 . . ?
C1_2 C6_2 H6_2 119.6 . . ?
C6_3 C1_3 C2_3 116.1(3) . . ?
C6_3 C1_3 B1_1 120.9(3) . . ?
C2_3 C1_3 B1_1 122.8(3) . . ?
C3_3 C2_3 C1_3 121.5(3) . . ?
C3_3 C2_3 H2_3 119.2 . . ?
C1_3 C2_3 H2_3 119.2 . . ?
C4_3 C3_3 C2_3 121.0(3) . . ?
C4_3 C3_3 H3_3 119.5 . . ?
C2_3 C3_3 H3_3 119.5 . . ?
C3_3 C4_3 C5_3 119.2(3) . . ?
C3_3 C4_3 H4_3 120.4 . . ?
C5_3 C4_3 H4_3 120.4 . . ?
C6_3 C5_3 C4_3 119.7(3) . . ?
C6_3 C5_3 H5_3 120.2 . . ?
C4_3 C5_3 H5_3 120.2 . . ?
C5_3 C6_3 C1_3 122.5(3) . . ?
C5_3 C6_3 H6_3 118.7 . . ?
C1_3 C6_3 H6_3 118.7 . . ?
C2_4 N1_4 B1_1 159.2(3) . . ?
N1_4 C2_4 O1_4 177.8(4) . . ?
C5_5 N1_5 C9_5 111.1(2) . . ?
C5_5 N1_5 C13_5 107.1(2) . . ?
C9_5 N1_5 C13_5 110.8(2) . . ?
C5_5 N1_5 C1_5 110.5(2) . . ?
C9_5 N1_5 C1_5 106.9(2) . . ?
C13_5 N1_5 C1_5 110.5(2) . . ?
C2_5 C1_5 N1_5 115.0(3) . . ?
C2_5 C1_5 H1A_5 108.5 . . ?
N1_5 C1_5 H1A_5 108.5 . . ?
C2_5 C1_5 H1B_5 108.5 . . ?
N1_5 C1_5 H1B_5 108.5 . . ?
H1A_5 C1_5 H1B_5 107.5 . . ?
C1_5 C2_5 C3_5 111.7(3) . . ?
C1_5 C2_5 H2A_5 109.3 . . ?
C3_5 C2_5 H2A_5 109.3 . . ?
C1_5 C2_5 H2B_5 109.3 . . ?
C3_5 C2_5 H2B_5 109.3 . . ?
H2A_5 C2_5 H2B_5 108.0 . . ?
C4_5 C3_5 C2_5 114.5(3) . . ?
C4_5 C3_5 H3A_5 108.6 . . ?
C2_5 C3_5 H3A_5 108.6 . . ?
C4_5 C3_5 H3B_5 108.6 . . ?
C2_5 C3_5 H3B_5 108.6 . . ?
H3A_5 C3_5 H3B_5 107.6 . . ?
C3_5 C4_5 H4A_5 109.5 . . ?
C3_5 C4_5 H4B_5 109.5 . . ?
H4A_5 C4_5 H4B_5 109.5 . . ?
C3_5 C4_5 H4C_5 109.5 . . ?
H4A_5 C4_5 H4C_5 109.5 . . ?
H4B_5 C4_5 H4C_5 109.5 . . ?
C6_5 C5_5 N1_5 116.2(3) . . ?
C6_5 C5_5 H5A_5 108.2 . . ?
N1_5 C5_5 H5A_5 108.2 . . ?
C6_5 C5_5 H5B_5 108.2 . . ?
N1_5 C5_5 H5B_5 108.2 . . ?
H5A_5 C5_5 H5B_5 107.4 . . ?
C5_5 C6_5 C7_5 110.4(3) . . ?
C5_5 C6_5 H6A_5 109.6 . . ?
C7_5 C6_5 H6A_5 109.6 . . ?
C5_5 C6_5 H6B_5 109.6 . . ?
C7_5 C6_5 H6B_5 109.6 . . ?
H6A_5 C6_5 H6B_5 108.1 . . ?
C8_5 C7_5 C6_5 112.5(3) . . ?
C8_5 C7_5 H7A_5 109.1 . . ?
C6_5 C7_5 H7A_5 109.1 . . ?
C8_5 C7_5 H7B_5 109.1 . . ?
C6_5 C7_5 H7B_5 109.1 . . ?
H7A_5 C7_5 H7B_5 107.8 . . ?
C7_5 C8_5 H8A_5 109.5 . . ?
C7_5 C8_5 H8B_5 109.5 . . ?
H8A_5 C8_5 H8B_5 109.5 . . ?
C7_5 C8_5 H8C_5 109.5 . . ?
H8A_5 C8_5 H8C_5 109.5 . . ?
H8B_5 C8_5 H8C_5 109.5 . . ?
C10_5 C9_5 N1_5 115.0(3) . . ?
C10_5 C9_5 H9A_5 108.5 . . ?
N1_5 C9_5 H9A_5 108.5 . . ?
C10_5 C9_5 H9B_5 108.5 . . ?
N1_5 C9_5 H9B_5 108.5 . . ?
H9A_5 C9_5 H9B_5 107.5 . . ?
C9_5 C10_5 C11_5 110.1(3) . . ?
C9_5 C10_5 H10A_5 109.6 . . ?
C11_5 C10_5 H10A_5 109.6 . . ?
C9_5 C10_5 H10B_5 109.6 . . ?
C11_5 C10_5 H10B_5 109.6 . . ?
H10A_5 C10_5 H10B_5 108.2 . . ?
C12_5 C11_5 C10_5 113.6(3) . . ?
C12_5 C11_5 H11A_5 108.8 . . ?
C10_5 C11_5 H11A_5 108.8 . . ?
C12_5 C11_5 H11B_5 108.8 . . ?
C10_5 C11_5 H11B_5 108.8 . . ?
H11A_5 C11_5 H11B_5 107.7 . . ?
C11_5 C12_5 H12A_5 109.5 . . ?
C11_5 C12_5 H12B_5 109.5 . . ?
H12A_5 C12_5 H12B_5 109.5 . . ?
C11_5 C12_5 H12C_5 109.5 . . ?
H12A_5 C12_5 H12C_5 109.5 . . ?
H12B_5 C12_5 H12C_5 109.5 . . ?
C14_5 C13_5 N1_5 116.3(3) . . ?
C14_5 C13_5 H13A_5 108.2 . . ?
N1_5 C13_5 H13A_5 108.2 . . ?
C14_5 C13_5 H13B_5 108.2 . . ?
N1_5 C13_5 H13B_5 108.2 . . ?
H13A_5 C13_5 H13B_5 107.4 . . ?
C13_5 C14_5 C15_5 111.5(3) . . ?
C13_5 C14_5 H14A_5 109.3 . . ?
C15_5 C14_5 H14A_5 109.3 . . ?
C13_5 C14_5 H14B_5 109.3 . . ?
C15_5 C14_5 H14B_5 109.3 . . ?
H14A_5 C14_5 H14B_5 108.0 . . ?
C16_5 C15_5 C14_5 115.1(3) . . ?
C16_5 C15_5 H15A_5 108.5 . . ?
C14_5 C15_5 H15A_5 108.5 . . ?
C16_5 C15_5 H15B_5 108.5 . . ?
C14_5 C15_5 H15B_5 108.5 . . ?
H15A_5 C15_5 H15B_5 107.5 . . ?
C15_5 C16_5 H16A_5 109.5 . . ?
C15_5 C16_5 H16B_5 109.5 . . ?
H16A_5 C16_5 H16B_5 109.5 . . ?
C15_5 C16_5 H16C_5 109.5 . . ?
H16A_5 C16_5 H16C_5 109.5 . . ?
H16B_5 C16_5 H16C_5 109.5 . . ?
N2_6 N1_6 C1_7 111.5(3) . . ?
N2_6 N1_6 B1_6 125.0(3) . . ?
C1_7 N1_6 B1_6 123.1(3) . . ?
N2_6 C1_6 C2_6 126.4(3) . . ?
N1_6 B1_6 N1_9 109.5(3) . . ?
N1_6 B1_6 C7_6 108.5(3) . . ?
N1_9 B1_6 C7_6 107.7(3) . . ?
N1_6 B1_6 C1_8 111.2(3) . . ?
N1_9 B1_6 C1_8 108.9(3) . . ?
C7_6 B1_6 C1_8 111.0(3) . . ?
C1_6 N2_6 N1_6 119.9(3) . . ?
C7_6 C2_6 C3_6 120.3(4) . . ?
C7_6 C2_6 C1_6 118.8(3) . . ?
C3_6 C2_6 C1_6 121.0(4) . . ?
C4_6 C3_6 C2_6 119.5(4) . . ?
C4_6 C3_6 H3_6 120.2 . . ?
C2_6 C3_6 H3_6 120.2 . . ?
C3_6 C4_6 C5_6 120.5(4) . . ?
C3_6 C4_6 H4_6 119.7 . . ?
C5_6 C4_6 H4_6 119.7 . . ?
C6_6 C5_6 C4_6 119.9(4) . . ?
C6_6 C5_6 H5_6 120.0 . . ?
C4_6 C5_6 H5_6 120.0 . . ?
C5_6 C6_6 C7_6 121.9(4) . . ?
C5_6 C6_6 H6_6 119.1 . . ?
C7_6 C6_6 H6_6 119.1 . . ?
C6_6 C7_6 C2_6 117.9(3) . . ?
C6_6 C7_6 B1_6 121.9(3) . . ?
C2_6 C7_6 B1_6 120.2(3) . . ?
C6_7 C1_7 C2_7 118.0(3) . . ?
C6_7 C1_7 N1_6 122.4(3) . . ?
C2_7 C1_7 N1_6 119.6(3) . . ?
C3_7 C2_7 C1_7 120.6(3) . . ?
C3_7 C2_7 H2_7 119.7 . . ?
C1_7 C2_7 H2_7 119.7 . . ?
C4_7 C3_7 C2_7 120.6(4) . . ?
C4_7 C3_7 H3_7 119.7 . . ?
C2_7 C3_7 H3_7 119.7 . . ?
C5_7 C4_7 C3_7 118.4(4) . . ?
C5_7 C4_7 H4_7 120.8 . . ?
C3_7 C4_7 H4_7 120.8 . . ?
C6_7 C5_7 C4_7 121.9(4) . . ?
C6_7 C5_7 H5_7 119.1 . . ?
C4_7 C5_7 H5_7 119.1 . . ?
C5_7 C6_7 C1_7 120.6(4) . . ?
C5_7 C6_7 H6_7 119.7 . . ?
C1_7 C6_7 H6_7 119.7 . . ?
C6_8 C1_8 C2_8 116.1(3) . . ?
C6_8 C1_8 B1_6 123.2(3) . . ?
C2_8 C1_8 B1_6 120.5(3) . . ?
C3_8 C2_8 C1_8 121.9(3) . . ?
C3_8 C2_8 H2_8 119.0 . . ?
C1_8 C2_8 H2_8 119.0 . . ?
C4_8 C3_8 C2_8 120.5(3) . . ?
C4_8 C3_8 H3_8 119.8 . . ?
C2_8 C3_8 H3_8 119.8 . . ?
C3_8 C4_8 C5_8 119.1(3) . . ?
C3_8 C4_8 H4_8 120.5 . . ?
C5_8 C4_8 H4_8 120.5 . . ?
C4_8 C5_8 C6_8 120.2(3) . . ?
C4_8 C5_8 H5_8 119.9 . . ?
C6_8 C5_8 H5_8 119.9 . . ?
C5_8 C6_8 C1_8 122.2(3) . . ?
C5_8 C6_8 H6_8 118.9 . . ?
C1_8 C6_8 H6_8 118.9 . . ?
C1_9 N1_9 B1_6 161.2(3) . . ?
N1_9 C1_9 O1_9 176.9(4) . . ?
C9_10 N1_10 C5_10 113.9(5) . . ?
C9_10 N1_10 C13_10 109.3(5) . . ?
C5_10 N1_10 C13_10 105.7(3) . . ?
C9_10 N1_10 C1_10 103.1(6) . . ?
C5_10 N1_10 C1_10 111.6(3) . . ?
C13_10 N1_10 C1_10 113.3(3) . . ?
C5_10 N1_10 C9_101 103.9(13) . . ?
C13_10 N1_10 C9_101 115.6(16) . . ?
C1_10 N1_10 C9_101 106.4(16) . . ?
C2_10 C1_10 N1_10 116.2(3) . . ?
C2_10 C1_10 H1A_10 108.2 . . ?
N1_10 C1_10 H1A_10 108.2 . . ?
C2_10 C1_10 H1B_10 108.2 . . ?
N1_10 C1_10 H1B_10 108.2 . . ?
H1A_10 C1_10 H1B_10 107.4 . . ?
C1_10 C2_10 C3_10 109.8(3) . . ?
C1_10 C2_10 H2A_10 109.7 . . ?
C3_10 C2_10 H2A_10 109.7 . . ?
C1_10 C2_10 H2B_10 109.7 . . ?
C3_10 C2_10 H2B_10 109.7 . . ?
H2A_10 C2_10 H2B_10 108.2 . . ?
C4_10 C3_10 C2_10 116.6(3) . . ?
C4_10 C3_10 H3A_10 108.1 . . ?
C2_10 C3_10 H3A_10 108.1 . . ?
C4_10 C3_10 H3B_10 108.1 . . ?
C2_10 C3_10 H3B_10 108.1 . . ?
H3A_10 C3_10 H3B_10 107.3 . . ?
C3_10 C4_10 H4A_10 109.5 . . ?
C3_10 C4_10 H4B_10 109.5 . . ?
H4A_10 C4_10 H4B_10 109.5 . . ?
C3_10 C4_10 H4C_10 109.5 . . ?
H4A_10 C4_10 H4C_10 109.5 . . ?
H4B_10 C4_10 H4C_10 109.5 . . ?
C6_10 C5_10 N1_10 115.9(3) . . ?
C6_10 C5_10 H5A_10 108.3 . . ?
N1_10 C5_10 H5A_10 108.3 . . ?
C6_10 C5_10 H5B_10 108.3 . . ?
N1_10 C5_10 H5B_10 108.3 . . ?
H5A_10 C5_10 H5B_10 107.4 . . ?
C5_10 C6_10 C7_10 109.3(3) . . ?
C5_10 C6_10 H6A_10 109.8 . . ?
C7_10 C6_10 H6A_10 109.8 . . ?
C5_10 C6_10 H6B_10 109.8 . . ?
C7_10 C6_10 H6B_10 109.8 . . ?
H6A_10 C6_10 H6B_10 108.3 . . ?
C8_10 C7_10 C6_10 111.8(3) . . ?
C8_10 C7_10 H7A_10 109.2 . . ?
C6_10 C7_10 H7A_10 109.2 . . ?
C8_10 C7_10 H7B_10 109.2 . . ?
C6_10 C7_10 H7B_10 109.2 . . ?
H7A_10 C7_10 H7B_10 107.9 . . ?
C7_10 C8_10 H8A_10 109.5 . . ?
C7_10 C8_10 H8B_10 109.5 . . ?
H8A_10 C8_10 H8B_10 109.5 . . ?
C7_10 C8_10 H8C_10 109.5 . . ?
H8A_10 C8_10 H8C_10 109.5 . . ?
H8B_10 C8_10 H8C_10 109.5 . . ?
C14_10 C13_10 N1_10 116.1(3) . . ?
C14_10 C13_10 H13A_10 108.3 . . ?
N1_10 C13_10 H13A_10 108.3 . . ?
C14_10 C13_10 H13B_10 108.3 . . ?
N1_10 C13_10 H13B_10 108.3 . . ?
H13A_10 C13_10 H13B_10 107.4 . . ?
C15_10 C14_10 C13_10 113.7(4) . . ?
C15_10 C14_10 H14A_10 108.8 . . ?
C13_10 C14_10 H14A_10 108.8 . . ?
C15_10 C14_10 H14B_10 108.8 . . ?
C13_10 C14_10 H14B_10 108.8 . . ?
H14A_10 C14_10 H14B_10 107.7 . . ?
C14_10 C15_10 C16_10 116.3(4) . . ?
C14_10 C15_10 H15A_10 108.2 . . ?
C16_10 C15_10 H15A_10 108.2 . . ?
C14_10 C15_10 H15B_10 108.2 . . ?
C16_10 C15_10 H15B_10 108.2 . . ?
H15A_10 C15_10 H15B_10 107.4 . . ?
C15_10 C16_10 H16A_10 109.5 . . ?
C15_10 C16_10 H16B_10 109.5 . . ?
H16A_10 C16_10 H16B_10 109.5 . . ?
C15_10 C16_10 H16C_10 109.5 . . ?
H16A_10 C16_10 H16C_10 109.5 . . ?
H16B_10 C16_10 H16C_10 109.5 . . ?
C10_10 C9_10 N1_10 117.0(10) . . ?
C10_10 C9_10 H9A_10 108.0 . . ?
N1_10 C9_10 H9A_10 108.0 . . ?
C10_10 C9_10 H9B_10 108.0 . . ?
N1_10 C9_10 H9B_10 108.0 . . ?
H9A_10 C9_10 H9B_10 107.3 . . ?
C9_10 C10_10 C11_10 109.1(7) . . ?
C9_10 C10_10 H10A_10 109.9 . . ?
C11_10 C10_10 H10A_10 109.9 . . ?
C9_10 C10_10 H10B_10 109.9 . . ?
C11_10 C10_10 H10B_10 109.9 . . ?
H10A_10 C10_10 H10B_10 108.3 . . ?
C12_10 C11_10 C10_10 113.7(5) . . ?
C12_10 C11_10 H11A_10 108.8 . . ?
C10_10 C11_10 H11A_10 108.8 . . ?
C12_10 C11_10 H11B_10 108.8 . . ?
C10_10 C11_10 H11B_10 108.8 . . ?
H11A_10 C11_10 H11B_10 107.7 . . ?
C11_10 C12_10 H12A_10 109.5 . . ?
C11_10 C12_10 H12B_10 109.5 . . ?
H12A_10 C12_10 H12B_10 109.5 . . ?
C11_10 C12_10 H12C_10 109.5 . . ?
H12A_10 C12_10 H12C_10 109.5 . . ?
H12B_10 C12_10 H12C_10 109.5 . . ?
C10_101 C9_101 N1_10 113(3) . . ?
C10_101 C9_101 H9A_101 108.9 . . ?
N1_10 C9_101 H9A_101 108.9 . . ?
C10_101 C9_101 H9B_101 108.9 . . ?
N1_10 C9_101 H9B_101 108.9 . . ?
H9A_101 C9_101 H9B_101 107.7 . . ?
C9_101 C10_101 C11_101 110.7(19) . . ?
C9_101 C10_101 H10A_101 109.5 . . ?
C11_101 C10_101 H10A_101 109.5 . . ?
C9_101 C10_101 H10B_101 109.5 . . ?
C11_101 C10_101 H10B_101 109.5 . . ?
H10A_101 C10_101 H10B_101 108.1 . . ?
C12_101 C11_101 C10_101 110.9(13) . . ?
C12_101 C11_101 H11A_101 109.5 . . ?
C10_101 C11_101 H11A_101 109.5 . . ?
C12_101 C11_101 H11B_101 109.5 . . ?
C10_101 C11_101 H11B_101 109.5 . . ?
H11A_101 C11_101 H11B_101 108.0 . . ?
C11_101 C12_101 H12A_101 109.5 . . ?
C11_101 C12_101 H12B_101 109.5 . . ?
H12A_101 C12_101 H12B_101 109.5 . . ?
C11_101 C12_101 H12C_101 109.5 . . ?
H12A_101 C12_101 H12C_101 109.5 . . ?
H12B_101 C12_101 H12C_101 109.5 . . ?

loop_
_geom_bond_atom_site_label_1
_geom_bond_atom_site_label_2
_geom_bond_distance
_geom_bond_site_symmetry_2
_geom_bond_publ_flag
B1_1 N1_1 1.562(4) . ?
B1_1 N1_4 1.570(4) . ?
B1_1 C7_1 1.614(4) . ?
B1_1 C1_3 1.629(5) . ?
C2_1 C3_1 1.387(4) . ?
C2_1 C7_1 1.395(4) . ?
C2_1 C1_1 1.464(5) . ?
N1_1 N3_1 1.365(3) . ?
N1_1 C1_2 1.415(4) . ?
C1_1 N3_1 1.287(4) . ?
C3_1 C4_1 1.365(5) . ?
C3_1 H3_1 0.9500 . ?
C4_1 C5_1 1.386(5) . ?
C4_1 H4_1 0.9500 . ?
C5_1 C6_1 1.388(5) . ?
C5_1 H5_1 0.9500 . ?
C6_1 C7_1 1.412(4) . ?
C6_1 H6_1 0.9500 . ?
C1_2 C2_2 1.390(4) . ?
C1_2 C6_2 1.404(4) . ?
C2_2 C3_2 1.391(5) . ?
C2_2 H2_2 0.9500 . ?
C3_2 C4_2 1.401(5) . ?
C3_2 H3_2 0.9500 . ?
C4_2 C5_2 1.382(5) . ?
C4_2 H4_2 0.9500 . ?
C5_2 C6_2 1.381(5) . ?
C5_2 H5_2 0.9500 . ?
C6_2 H6_2 0.9500 . ?
C1_3 C6_3 1.400(4) . ?
C1_3 C2_3 1.403(4) . ?
C2_3 C3_3 1.391(5) . ?
C2_3 H2_3 0.9500 . ?
C3_3 C4_3 1.366(6) . ?
C3_3 H3_3 0.9500 . ?
C4_3 C5_3 1.394(6) . ?
C4_3 H4_3 0.9500 . ?
C5_3 C6_3 1.385(4) . ?
C5_3 H5_3 0.9500 . ?
C6_3 H6_3 0.9500 . ?
O1_4 C2_4 1.195(4) . ?
N1_4 C2_4 1.163(4) . ?
N1_5 C5_5 1.516(4) . ?
N1_5 C9_5 1.524(4) . ?
N1_5 C13_5 1.524(4) . ?
N1_5 C1_5 1.539(4) . ?
C1_5 C2_5 1.525(5) . ?
C1_5 H1A_5 0.9900 . ?
C1_5 H1B_5 0.9900 . ?
C2_5 C3_5 1.529(5) . ?
C2_5 H2A_5 0.9900 . ?
C2_5 H2B_5 0.9900 . ?
C3_5 C4_5 1.510(5) . ?
C3_5 H3A_5 0.9900 . ?
C3_5 H3B_5 0.9900 . ?
C4_5 H4A_5 0.9800 . ?
C4_5 H4B_5 0.9800 . ?
C4_5 H4C_5 0.9800 . ?
C5_5 C6_5 1.511(5) . ?
C5_5 H5A_5 0.9900 . ?
C5_5 H5B_5 0.9900 . ?
C6_5 C7_5 1.524(5) . ?
C6_5 H6A_5 0.9900 . ?
C6_5 H6B_5 0.9900 . ?
C7_5 C8_5 1.515(6) . ?
C7_5 H7A_5 0.9900 . ?
C7_5 H7B_5 0.9900 . ?
C8_5 H8A_5 0.9800 . ?
C8_5 H8B_5 0.9800 . ?
C8_5 H8C_5 0.9800 . ?
C9_5 C10_5 1.523(5) . ?
C9_5 H9A_5 0.9900 . ?
C9_5 H9B_5 0.9900 . ?
C10_5 C11_5 1.549(5) . ?
C10_5 H10A_5 0.9900 . ?
C10_5 H10B_5 0.9900 . ?
C11_5 C12_5 1.490(7) . ?
C11_5 H11A_5 0.9900 . ?
C11_5 H11B_5 0.9900 . ?
C12_5 H12A_5 0.9800 . ?
C12_5 H12B_5 0.9800 . ?
C12_5 H12C_5 0.9800 . ?
C13_5 C14_5 1.500(5) . ?
C13_5 H13A_5 0.9900 . ?
C13_5 H13B_5 0.9900 . ?
C14_5 C15_5 1.531(5) . ?
C14_5 H14A_5 0.9900 . ?
C14_5 H14B_5 0.9900 . ?
C15_5 C16_5 1.510(5) . ?
C15_5 H15A_5 0.9900 . ?
C15_5 H15B_5 0.9900 . ?
C16_5 H16A_5 0.9800 . ?
C16_5 H16B_5 0.9800 . ?
C16_5 H16C_5 0.9800 . ?
N1_6 N2_6 1.356(4) . ?
N1_6 C1_7 1.422(4) . ?
N1_6 B1_6 1.562(5) . ?
C1_6 N2_6 1.316(5) . ?
C1_6 C2_6 1.437(5) . ?
B1_6 N1_9 1.562(5) . ?
B1_6 C7_6 1.621(5) . ?
B1_6 C1_8 1.629(5) . ?
C2_6 C7_6 1.402(5) . ?
C2_6 C3_6 1.419(5) . ?
C3_6 C4_6 1.379(6) . ?
C3_6 H3_6 0.9500 . ?
C4_6 C5_6 1.386(7) . ?
C4_6 H4_6 0.9500 . ?
C5_6 C6_6 1.374(6) . ?
C5_6 H5_6 0.9500 . ?
C6_6 C7_6 1.400(5) . ?
C6_6 H6_6 0.9500 . ?
C1_7 C6_7 1.396(5) . ?
C1_7 C2_7 1.402(5) . ?
C2_7 C3_7 1.399(5) . ?
C2_7 H2_7 0.9500 . ?
C3_7 C4_7 1.387(6) . ?
C3_7 H3_7 0.9500 . ?
C4_7 C5_7 1.384(6) . ?
C4_7 H4_7 0.9500 . ?
C5_7 C6_7 1.376(6) . ?
C5_7 H5_7 0.9500 . ?
C6_7 H6_7 0.9500 . ?
C1_8 C6_8 1.399(4) . ?
C1_8 C2_8 1.400(4) . ?
C2_8 C3_8 1.386(4) . ?
C2_8 H2_8 0.9500 . ?
C3_8 C4_8 1.380(5) . ?
C3_8 H3_8 0.9500 . ?
C4_8 C5_8 1.382(5) . ?
C4_8 H4_8 0.9500 . ?
C5_8 C6_8 1.386(5) . ?
C5_8 H5_8 0.9500 . ?
C6_8 H6_8 0.9500 . ?
O1_9 C1_9 1.195(4) . ?
N1_9 C1_9 1.162(5) . ?
N1_10 C9_10 1.510(15) . ?
N1_10 C5_10 1.513(4) . ?
N1_10 C13_10 1.519(5) . ?
N1_10 C1_10 1.531(4) . ?
N1_10 C9_101 1.55(4) . ?
C1_10 C2_10 1.503(5) . ?
C1_10 H1A_10 0.9900 . ?
C1_10 H1B_10 0.9900 . ?
C2_10 C3_10 1.532(5) . ?
C2_10 H2A_10 0.9900 . ?
C2_10 H2B_10 0.9900 . ?
C3_10 C4_10 1.509(6) . ?
C3_10 H3A_10 0.9900 . ?
C3_10 H3B_10 0.9900 . ?
C4_10 H4A_10 0.9800 . ?
C4_10 H4B_10 0.9800 . ?
C4_10 H4C_10 0.9800 . ?
C5_10 C6_10 1.507(5) . ?
C5_10 H5A_10 0.9900 . ?
C5_10 H5B_10 0.9900 . ?
C6_10 C7_10 1.520(5) . ?
C6_10 H6A_10 0.9900 . ?
C6_10 H6B_10 0.9900 . ?
C7_10 C8_10 1.516(5) . ?
C7_10 H7A_10 0.9900 . ?
C7_10 H7B_10 0.9900 . ?
C8_10 H8A_10 0.9800 . ?
C8_10 H8B_10 0.9800 . ?
C8_10 H8C_10 0.9800 . ?
C13_10 C14_10 1.514(5) . ?
C13_10 H13A_10 0.9900 . ?
C13_10 H13B_10 0.9900 . ?
C14_10 C15_10 1.483(6) . ?
C14_10 H14A_10 0.9900 . ?
C14_10 H14B_10 0.9900 . ?
C15_10 C16_10 1.488(6) . ?
C15_10 H15A_10 0.9900 . ?
C15_10 H15B_10 0.9900 . ?
C16_10 H16A_10 0.9800 . ?
C16_10 H16B_10 0.9800 . ?
C16_10 H16C_10 0.9800 . ?
C9_10 C10_10 1.503(15) . ?
C9_10 H9A_10 0.9900 . ?
C9_10 H9B_10 0.9900 . ?
C10_10 C11_10 1.516(7) . ?
C10_10 H10A_10 0.9900 . ?
C10_10 H10B_10 0.9900 . ?
C11_10 C12_10 1.511(9) . ?
C11_10 H11A_10 0.9900 . ?
C11_10 H11B_10 0.9900 . ?
C12_10 H12A_10 0.9800 . ?
C12_10 H12B_10 0.9800 . ?
C12_10 H12C_10 0.9800 . ?
C9_101 C10_101 1.54(4) . ?
C9_101 H9A_101 0.9900 . ?
C9_101 H9B_101 0.9900 . ?
C10_101 C11_101 1.55(2) . ?
C10_101 H10A_101 0.9900 . ?
C10_101 H10B_101 0.9900 . ?
C11_101 C12_101 1.54(2) . ?
C11_101 H11A_101 0.9900 . ?
C11_101 H11B_101 0.9900 . ?
C12_101 H12A_101 0.9800 . ?
C12_101 H12B_101 0.9800 . ?
C12_101 H12C_101 0.9800 . ?

loop_
_geom_torsion_atom_site_label_1
_geom_torsion_atom_site_label_2
_geom_torsion_atom_site_label_3
_geom_torsion_atom_site_label_4
_geom_torsion
_geom_torsion_site_symmetry_1
_geom_torsion_site_symmetry_2
_geom_torsion_site_symmetry_3
_geom_torsion_site_symmetry_4
_geom_torsion_publ_flag
N1_4 B1_1 N1_1 N3_1 114.4(3) . . . . ?
C7_1 B1_1 N1_1 N3_1 -2.7(4) . . . . ?
C1_3 B1_1 N1_1 N3_1 -124.9(3) . . . . ?
N1_4 B1_1 N1_1 C1_2 -64.6(4) . . . . ?
C7_1 B1_1 N1_1 C1_2 178.4(3) . . . . ?
C1_3 B1_1 N1_1 C1_2 56.2(4) . . . . ?
C3_1 C2_1 C1_1 N3_1 179.8(4) . . . . ?
C7_1 C2_1 C1_1 N3_1 -1.7(6) . . . . ?
C2_1 C1_1 N3_1 N1_1 -1.7(6) . . . . ?
C1_2 N1_1 N3_1 C1_1 -176.9(3) . . . . ?
B1_1 N1_1 N3_1 C1_1 4.0(5) . . . . ?
C7_1 C2_1 C3_1 C4_1 0.3(5) . . . . ?
C1_1 C2_1 C3_1 C4_1 178.7(4) . . . . ?
C2_1 C3_1 C4_1 C5_1 -1.6(6) . . . . ?
C3_1 C4_1 C5_1 C6_1 2.1(6) . . . . ?
C4_1 C5_1 C6_1 C7_1 -1.4(5) . . . . ?
C3_1 C2_1 C7_1 C6_1 0.5(5) . . . . ?
C1_1 C2_1 C7_1 C6_1 -178.1(3) . . . . ?
C3_1 C2_1 C7_1 B1_1 -178.8(3) . . . . ?
C1_1 C2_1 C7_1 B1_1 2.7(4) . . . . ?
C5_1 C6_1 C7_1 C2_1 0.1(5) . . . . ?
C5_1 C6_1 C7_1 B1_1 179.3(3) . . . . ?
N1_1 B1_1 C7_1 C2_1 -0.7(4) . . . . ?
N1_4 B1_1 C7_1 C2_1 -118.3(3) . . . . ?
C1_3 B1_1 C7_1 C2_1 122.2(3) . . . . ?
N1_1 B1_1 C7_1 C6_1 -180.0(3) . . . . ?
N1_4 B1_1 C7_1 C6_1 62.5(4) . . . . ?
C1_3 B1_1 C7_1 C6_1 -57.1(4) . . . . ?
N3_1 N1_1 C1_2 C2_2 -176.1(3) . . . . ?
B1_1 N1_1 C1_2 C2_2 3.0(5) . . . . ?
N3_1 N1_1 C1_2 C6_2 5.0(4) . . . . ?
B1_1 N1_1 C1_2 C6_2 -175.9(3) . . . . ?
C6_2 C1_2 C2_2 C3_2 -0.5(5) . . . . ?
N1_1 C1_2 C2_2 C3_2 -179.4(3) . . . . ?
C1_2 C2_2 C3_2 C4_2 0.3(5) . . . . ?
C2_2 C3_2 C4_2 C5_2 0.1(5) . . . . ?
C3_2 C4_2 C5_2 C6_2 -0.3(5) . . . . ?
C4_2 C5_2 C6_2 C1_2 0.1(5) . . . . ?
C2_2 C1_2 C6_2 C5_2 0.3(5) . . . . ?
N1_1 C1_2 C6_2 C5_2 179.2(3) . . . . ?
N1_1 B1_1 C1_3 C6_3 27.8(4) . . . . ?
N1_4 B1_1 C1_3 C6_3 148.2(3) . . . . ?
C7_1 B1_1 C1_3 C6_3 -93.2(3) . . . . ?
N1_1 B1_1 C1_3 C2_3 -157.7(3) . . . . ?
N1_4 B1_1 C1_3 C2_3 -37.3(4) . . . . ?
C7_1 B1_1 C1_3 C2_3 81.3(4) . . . . ?
C6_3 C1_3 C2_3 C3_3 0.2(5) . . . . ?
B1_1 C1_3 C2_3 C3_3 -174.5(3) . . . . ?
C1_3 C2_3 C3_3 C4_3 -0.3(5) . . . . ?
C2_3 C3_3 C4_3 C5_3 -0.2(6) . . . . ?
C3_3 C4_3 C5_3 C6_3 0.9(5) . . . . ?
C4_3 C5_3 C6_3 C1_3 -1.0(5) . . . . ?
C2_3 C1_3 C6_3 C5_3 0.4(4) . . . . ?
B1_1 C1_3 C6_3 C5_3 175.3(3) . . . . ?
N1_1 B1_1 N1_4 C2_4 153.5(8) . . . . ?
C7_1 B1_1 N1_4 C2_4 -89.1(9) . . . . ?
C1_3 B1_1 N1_4 C2_4 31.3(10) . . . . ?
C5_5 N1_5 C1_5 C2_5 61.7(3) . . . . ?
C9_5 N1_5 C1_5 C2_5 -177.3(3) . . . . ?
C13_5 N1_5 C1_5 C2_5 -56.6(3) . . . . ?
N1_5 C1_5 C2_5 C3_5 178.3(3) . . . . ?
C1_5 C2_5 C3_5 C4_5 -66.5(4) . . . . ?
C9_5 N1_5 C5_5 C6_5 -54.1(4) . . . . ?
C13_5 N1_5 C5_5 C6_5 -175.3(3) . . . . ?
C1_5 N1_5 C5_5 C6_5 64.3(3) . . . . ?
N1_5 C5_5 C6_5 C7_5 -165.7(3) . . . . ?
C5_5 C6_5 C7_5 C8_5 -174.8(3) . . . . ?
C5_5 N1_5 C9_5 C10_5 -65.7(4) . . . . ?
C13_5 N1_5 C9_5 C10_5 53.2(4) . . . . ?
C1_5 N1_5 C9_5 C10_5 173.7(3) . . . . ?
N1_5 C9_5 C10_5 C11_5 172.6(3) . . . . ?
C9_5 C10_5 C11_5 C12_5 -80.3(4) . . . . ?
C5_5 N1_5 C13_5 C14_5 -178.3(3) . . . . ?
C9_5 N1_5 C13_5 C14_5 60.4(3) . . . . ?
C1_5 N1_5 C13_5 C14_5 -57.9(3) . . . . ?
N1_5 C13_5 C14_5 C15_5 175.6(3) . . . . ?
C13_5 C14_5 C15_5 C16_5 66.7(4) . . . . ?
N2_6 N1_6 B1_6 N1_9 -129.0(3) . . . . ?
C1_7 N1_6 B1_6 N1_9 58.3(4) . . . . ?
N2_6 N1_6 B1_6 C7_6 -11.7(4) . . . . ?
C1_7 N1_6 B1_6 C7_6 175.6(3) . . . . ?
N2_6 N1_6 B1_6 C1_8 110.7(3) . . . . ?
C1_7 N1_6 B1_6 C1_8 -62.1(4) . . . . ?
C2_6 C1_6 N2_6 N1_6 3.9(5) . . . . ?
C1_7 N1_6 N2_6 C1_6 179.1(3) . . . . ?
B1_6 N1_6 N2_6 C1_6 5.6(5) . . . . ?
N2_6 C1_6 C2_6 C7_6 -4.8(5) . . . . ?
N2_6 C1_6 C2_6 C3_6 173.5(3) . . . . ?
C7_6 C2_6 C3_6 C4_6 0.6(5) . . . . ?
C1_6 C2_6 C3_6 C4_6 -177.7(3) . . . . ?
C2_6 C3_6 C4_6 C5_6 0.1(6) . . . . ?
C3_6 C4_6 C5_6 C6_6 -0.7(6) . . . . ?
C4_6 C5_6 C6_6 C7_6 0.6(6) . . . . ?
C5_6 C6_6 C7_6 C2_6 0.1(5) . . . . ?
C5_6 C6_6 C7_6 B1_6 -179.0(3) . . . . ?
C3_6 C2_6 C7_6 C6_6 -0.7(5) . . . . ?
C1_6 C2_6 C7_6 C6_6 177.7(3) . . . . ?
C3_6 C2_6 C7_6 B1_6 178.4(3) . . . . ?
C1_6 C2_6 C7_6 B1_6 -3.2(5) . . . . ?
N1_6 B1_6 C7_6 C6_6 -170.9(3) . . . . ?
N1_9 B1_6 C7_6 C6_6 -52.4(4) . . . . ?
C1_8 B1_6 C7_6 C6_6 66.7(4) . . . . ?
N1_6 B1_6 C7_6 C2_6 10.0(4) . . . . ?
N1_9 B1_6 C7_6 C2_6 128.5(3) . . . . ?
C1_8 B1_6 C7_6 C2_6 -112.4(3) . . . . ?
N2_6 N1_6 C1_7 C6_7 6.6(4) . . . . ?
B1_6 N1_6 C1_7 C6_7 -179.7(3) . . . . ?
N2_6 N1_6 C1_7 C2_7 -174.5(3) . . . . ?
B1_6 N1_6 C1_7 C2_7 -0.8(4) . . . . ?
C6_7 C1_7 C2_7 C3_7 -1.1(5) . . . . ?
N1_6 C1_7 C2_7 C3_7 180.0(3) . . . . ?
C1_7 C2_7 C3_7 C4_7 0.8(5) . . . . ?
C2_7 C3_7 C4_7 C5_7 -0.3(6) . . . . ?
C3_7 C4_7 C5_7 C6_7 0.0(6) . . . . ?
C4_7 C5_7 C6_7 C1_7 -0.4(6) . . . . ?
C2_7 C1_7 C6_7 C5_7 0.9(5) . . . . ?
N1_6 C1_7 C6_7 C5_7 179.8(3) . . . . ?
N1_6 B1_6 C1_8 C6_8 159.1(3) . . . . ?
N1_9 B1_6 C1_8 C6_8 38.3(4) . . . . ?
C7_6 B1_6 C1_8 C6_8 -80.0(4) . . . . ?
N1_6 B1_6 C1_8 C2_8 -27.2(4) . . . . ?
N1_9 B1_6 C1_8 C2_8 -147.9(3) . . . . ?
C7_6 B1_6 C1_8 C2_8 93.7(4) . . . . ?
C6_8 C1_8 C2_8 C3_8 0.2(5) . . . . ?
B1_6 C1_8 C2_8 C3_8 -174.0(3) . . . . ?
C1_8 C2_8 C3_8 C4_8 -0.1(5) . . . . ?
C2_8 C3_8 C4_8 C5_8 -0.4(5) . . . . ?
C3_8 C4_8 C5_8 C6_8 0.7(5) . . . . ?
C4_8 C5_8 C6_8 C1_8 -0.6(5) . . . . ?
C2_8 C1_8 C6_8 C5_8 0.1(5) . . . . ?
B1_6 C1_8 C6_8 C5_8 174.1(3) . . . . ?
N1_6 B1_6 N1_9 C1_9 161.8(10) . . . . ?
C7_6 B1_6 N1_9 C1_9 44.0(12) . . . . ?
C1_8 B1_6 N1_9 C1_9 -76.4(12) . . . . ?
C9_10 N1_10 C1_10 C2_10 173.7(5) . . . . ?
C5_10 N1_10 C1_10 C2_10 51.0(4) . . . . ?
C13_10 N1_10 C1_10 C2_10 -68.3(4) . . . . ?
C9_101 N1_10 C1_10 C2_10 163.6(14) . . . . ?
N1_10 C1_10 C2_10 C3_10 175.4(3) . . . . ?
C1_10 C2_10 C3_10 C4_10 64.5(4) . . . . ?
C9_10 N1_10 C5_10 C6_10 -54.9(7) . . . . ?
C13_10 N1_10 C5_10 C6_10 -175.0(3) . . . . ?
C1_10 N1_10 C5_10 C6_10 61.4(4) . . . . ?
C9_101 N1_10 C5_10 C6_10 -52.9(17) . . . . ?
N1_10 C5_10 C6_10 C7_10 -171.6(3) . . . . ?
C5_10 C6_10 C7_10 C8_10 -176.1(3) . . . . ?
C9_10 N1_10 C13_10 C14_10 54.8(6) . . . . ?
C5_10 N1_10 C13_10 C14_10 177.8(3) . . . . ?
C1_10 N1_10 C13_10 C14_10 -59.6(4) . . . . ?
C9_101 N1_10 C13_10 C14_10 63.6(16) . . . . ?
N1_10 C13_10 C14_10 C15_10 -167.2(4) . . . . ?
C13_10 C14_10 C15_10 C16_10 -174.0(4) . . . . ?
C5_10 N1_10 C9_10 C10_10 -67.9(8) . . . . ?
C13_10 N1_10 C9_10 C10_10 50.2(8) . . . . ?
C1_10 N1_10 C9_10 C10_10 171.0(6) . . . . ?
N1_10 C9_10 C10_10 C11_10 171.4(6) . . . . ?
C9_10 C10_10 C11_10 C12_10 170.3(6) . . . . ?
C5_10 N1_10 C9_101 C10_101 -53(3) . . . . ?
C13_10 N1_10 C9_101 C10_101 62(3) . . . . ?
C1_10 N1_10 C9_101 C10_101 -171.2(19) . . . . ?
N1_10 C9_101 C10_101 C11_101 -170.0(18) . . . . ?
C9_101 C10_101 C11_101 C12_101 80(2) . . . . ?

loop_
_twin_individual_id
_twin_individual_mass_fraction_refined
_oxdiff_twin_reflns_isolated
_oxdiff_twin_reflns_overlapped
_twin_individual_twin_lattice_type
_twin_individual_twin_matrix_11
_twin_individual_twin_matrix_12
_twin_individual_twin_matrix_13
_twin_individual_twin_matrix_21
_twin_individual_twin_matrix_22
_twin_individual_twin_matrix_23
_twin_individual_twin_matrix_31
_twin_individual_twin_matrix_32
_twin_individual_twin_matrix_33
1 0.5199 40703 35484 ref 1.0000 0.0000 0.0000 0.0000 1.0000 0.0000 0.0000 0.0000 1.0000
2 0.4801 40624 35484 nmt -1.0001 0.0002 -0.0580 0.0000 -0.9999 0.0001 0.0004 -0.0001 0.9999
